data_4128910
loop_
_publ_author_name
'Wang, Xiao-Ning'
'Zhang, Peng'
'Kirchon, Angelo'
'Li, Jia-Luo'
'Chen, Wen-Miao'
'Zhao, Yu-Meng'
'Li, Bao'
'Zhou, Hong-Cai'

_publ_section_title
;
 Crystallographic Visualization of Postsynthetic Nickel Clusters into
 Metal-Organic Framework.
;
_journal_issue 34
_journal_name_full 'Journal of the American Chemical Society'
_journal_page_first 13654
_journal_page_last 13663
_journal_paper_doi 10.1021/jacs.9b06711
_journal_volume 141
_journal_year 2019
_chemical_formula_moiety 'C32 H16 N8 O16 Zr3'
_chemical_formula_sum 'C32 H16 N8 O16 Zr3'
_chemical_formula_weight 1042.19
_space_group_crystal_system orthorhombic
_space_group_IT_number 58
_space_group_name_Hall '-P 2 2n'
_space_group_name_H-M_alt 'P n n m'
_atom_sites_solution_hydrogens geom
_audit_creation_date 2019-07-18
_audit_creation_method
;
Olex2 1.2
(compiled 2018.05.29 svn.r3508 for OlexSys, GUI svn.r5506)
;
_cell_angle_alpha 90
_cell_angle_beta 90
_cell_angle_gamma 90
_cell_formula_units_Z 4
_cell_length_a 31.368(3)
_cell_length_b 19.7030(16)
_cell_length_c 22.4548(19)
_cell_measurement_reflns_used 9857
_cell_measurement_temperature 100(2)
_cell_measurement_theta_max 50.46
_cell_measurement_theta_min 3.60
_cell_volume 13878(2)
_computing_molecular_graphics 'Olex2 (Dolomanov et al., 2009)'
_computing_publication_material 'Olex2 (Dolomanov et al., 2009)'
_computing_structure_refinement 'ShelXL (Sheldrick, 2015)'
_diffrn_ambient_temperature 99.99
_diffrn_measured_fraction_theta_full 0.982
_diffrn_measured_fraction_theta_max 0.982
_diffrn_measurement_device_type 'Bruker APEX-II CCD'
_diffrn_measurement_method '\f and \w scans'
_diffrn_radiation_type CuK\a
_diffrn_radiation_wavelength 1.54184
_diffrn_reflns_av_R_equivalents 0.1117
_diffrn_reflns_av_unetI/netI 0.0645
_diffrn_reflns_Laue_measured_fraction_full 0.982
_diffrn_reflns_Laue_measured_fraction_max 0.982
_diffrn_reflns_limit_h_max 31
_diffrn_reflns_limit_h_min -31
_diffrn_reflns_limit_k_max 19
_diffrn_reflns_limit_k_min -19
_diffrn_reflns_limit_l_max 22
_diffrn_reflns_limit_l_min -22
_diffrn_reflns_number 77571
_diffrn_reflns_point_group_measured_fraction_full 0.982
_diffrn_reflns_point_group_measured_fraction_max 0.982
_diffrn_reflns_theta_full 50.537
_diffrn_reflns_theta_max 50.537
_diffrn_reflns_theta_min 3.602
_diffrn_standards_number 0
_exptl_absorpt_coefficient_mu 2.019
_exptl_absorpt_correction_type none
_exptl_crystal_colour COLORESS
_exptl_crystal_density_diffrn 0.499
_exptl_crystal_description BLOCK
_exptl_crystal_F_000 2048
_exptl_crystal_size_max 0.1
_exptl_crystal_size_mid 0.1
_exptl_crystal_size_min 0.1
_refine_diff_density_max 1.638
_refine_diff_density_min -1.078
_refine_diff_density_rms 0.124
_refine_ls_extinction_method none
_refine_ls_goodness_of_fit_ref 1.065
_refine_ls_hydrogen_treatment constr
_refine_ls_matrix_type full
_refine_ls_number_parameters 271
_refine_ls_number_reflns 7418
_refine_ls_number_restraints 182
_refine_ls_restrained_S_all 1.165
_refine_ls_R_factor_all 0.1313
_refine_ls_R_factor_gt 0.1077
_refine_ls_shift/su_max 0.001
_refine_ls_shift/su_mean 0.000
_refine_ls_structure_factor_coef Fsqd
_refine_ls_weighting_details 'w=1/[\s^2^(Fo^2^)+(0.1493P)^2^+138.2032P] where P=(Fo^2^+2Fc^2^)/3'
_refine_ls_weighting_scheme calc
_refine_ls_wR_factor_gt 0.2728
_refine_ls_wR_factor_ref 0.2952
_reflns_Friedel_coverage 0.000
_reflns_number_gt 5508
_reflns_number_total 7418
_reflns_threshold_expression 'I > 2\s(I)'
_cod_data_source_file ja9b06711_si_002.cif
_cod_data_source_block HUST-1
_cod_database_code 4128910
_shelx_shelxl_version_number 2014/7
_shelx_space_group_comment
;
The symmetry employed for this shelxl refinement is uniquely defined
by the following loop, which should always be used as a source of
symmetry information in preference to the above space-group names.
They are only intended as comments.
;
_olex2_refinement_description
;
1. Fixed Uiso
 At 1.2 times of:
  All C(H) groups
2. Restrained distances
 N1-N2 = N2-C9 = C9-N3 = N3-N4 = N4-C8 = C8-N2
 1.25 with sigma of 0.01
 N2-N3 = C9-N4 = N3-C8 = N4-N2 = C8-C9
 2.25 with sigma of 0.01
 N1-C8 = N1-C9
 2.25 with sigma of 0.02
 C5-N2 = C5-N4
 2.25 with sigma of 0.02
 C10-N2 = C10-N3
 2.25 with sigma of 0.02
3. Restrained planarity
 O1, C1, O2, C2
 with sigma of 0.01
 C2, C3, C4, C5, C6, C7
 with sigma of 0.01
 C8, C5, C4, C6
 with sigma of 0.01
 N2, C9, N3, N4, C8, N1
 with sigma of 0.01
 C5, C8, N2, N4
 with sigma of 0.01
 C10, C9, N2, N3
 with sigma of 0.01
 C11, C10, C9, C15
 with sigma of 0.01
 C11, C12, C13, C14, C15, C10
 with sigma of 0.01
 O3, O4, C16, C13
 with sigma of 0.01
4. Uiso/Uaniso restraints and constraints
Uanis(C1) \\sim Ueq, Uanis(C16) \\sim Ueq, Uanis(C13) \\sim Ueq, Uanis(C2)
\\sim Ueq, Uanis(C12) \\sim Ueq, Uanis(C7) \\sim Ueq, Uanis(C3) \\sim Ueq,
Uanis(C10) \\sim Ueq, Uanis(C11) \\sim Ueq, Uanis(C6) \\sim Ueq, Uanis(C14)
\\sim Ueq, Uanis(C5) \\sim Ueq, Uanis(C4) \\sim Ueq, Uanis(C15) \\sim Ueq,
Uanis(C8) \\sim Ueq, Uanis(C9) \\sim Ueq, Uanis(N2) \\sim Ueq, Uanis(N1) \\sim
Ueq, Uanis(N3) \\sim Ueq, Uanis(N4) \\sim Ueq, Uanis(O7) \\sim Ueq: with sigma
of 0.01 and sigma for terminal atoms of 0.02
Uanis(O1) \\sim Ueq: with sigma of 0.01 and sigma for terminal atoms of 0.02
Uanis(O4) \\sim Ueq: with sigma of 0.01 and sigma for terminal atoms of 0.02
Uanis(O5) \\sim Ueq: with sigma of 0.01 and sigma for terminal atoms of 0.02
Uanis(O8) \\sim Ueq: with sigma of 0.01 and sigma for terminal atoms of 0.02
Uanis(C16) \\sim Ueq: with sigma of 0.001 and sigma for terminal atoms of 0.002
5.a Aromatic/amide H refined with riding coordinates:
 C12(H12), C7(H7), C3(H3), C11(H11), C6(H6), C14(H14), C4(H4), C15(H15)
;
_platon_squeeze_void_probe_radius 1.20
_olex2_submission_special_instructions 'No special instructions were received'

loop_
_space_group_symop_operation_xyz
'x, y, z'
'-x, -y, z'
'-x+1/2, y+1/2, -z+1/2'
'x+1/2, -y+1/2, -z+1/2'
'-x, -y, -z'
'x, y, -z'
'x-1/2, -y-1/2, z-1/2'
'-x-1/2, y-1/2, z-1/2'

loop_
_atom_site_label
_atom_site_type_symbol
_atom_site_fract_x
_atom_site_fract_y
_atom_site_fract_z
_atom_site_U_iso_or_equiv
_atom_site_adp_type
_atom_site_occupancy
_atom_site_site_symmetry_order
_atom_site_calc_flag
_atom_site_refinement_flags_posn
_atom_site_refinement_flags_adp
_atom_site_refinement_flags_occupancy
Zr2 Zr 0.92695(3) 0.54398(7) 1.0000 0.0291(4) Uani 1 2 d S T P
Zr1 Zr 0.98001(3) 0.41675(6) 0.92129(4) 0.0465(4) Uani 1 1 d . . .
O2 O 0.87801(18) 0.5014(4) 0.9405(3) 0.0376(17) Uani 1 1 d . . .
O6 O 0.9433(4) 0.4353(6) 1.0000 0.066(4) Uani 1 2 d S T P
O5 O 0.9636(2) 0.5217(4) 0.9212(4) 0.069(3) Uani 1 1 d . U .
O7 O 1.0147(3) 0.3940(6) 1.0000 0.061(3) Uani 1 2 d S TU P
O3 O 0.5916(2) 0.1266(4) 0.5604(3) 0.053(2) Uani 1 1 d . . .
O1 O 0.9115(2) 0.4205(5) 0.8889(4) 0.075(3) Uani 1 1 d . U .
O4 O 0.5316(2) 0.1541(5) 0.6114(4) 0.078(3) Uani 1 1 d . U .
C1 C 0.8785(3) 0.4555(6) 0.9038(4) 0.050(3) Uani 1 1 d . U .
C16 C 0.5720(4) 0.1605(5) 0.6009(5) 0.069(4) Uani 1 1 d . U .
C13 C 0.5967(4) 0.2079(6) 0.6359(5) 0.073(4) Uani 1 1 d . U .
N2 N 0.7107(3) 0.3403(6) 0.7561(4) 0.116(5) Uani 1 1 d D U .
C2 C 0.8396(4) 0.4386(6) 0.8748(6) 0.076(4) Uani 1 1 d . U .
C12 C 0.6389(6) 0.2139(8) 0.6308(7) 0.117(6) Uani 1 1 d . U .
H12 H 0.6528 0.1844 0.6036 0.140 Uiso 1 1 calc R . .
C7 C 0.8014(5) 0.4706(7) 0.8904(7) 0.099(5) Uani 1 1 d . U .
H7 H 0.8019 0.5031 0.9217 0.119 Uiso 1 1 calc R . .
C3 C 0.8379(6) 0.3928(8) 0.8297(7) 0.122(6) Uani 1 1 d . U .
H3 H 0.8637 0.3708 0.8187 0.146 Uiso 1 1 calc R . .
C10 C 0.6480(5) 0.3074(7) 0.7044(6) 0.123(6) Uani 1 1 d D U .
C11 C 0.6632(6) 0.2581(8) 0.6608(7) 0.130(6) Uani 1 1 d . U .
H11 H 0.6930 0.2574 0.6529 0.156 Uiso 1 1 calc R . .
C6 C 0.7623(6) 0.4571(8) 0.8621(8) 0.123(6) Uani 1 1 d . U .
H6 H 0.7373 0.4799 0.8754 0.147 Uiso 1 1 calc R . .
C14 C 0.5777(6) 0.2494(8) 0.6741(7) 0.115(6) Uani 1 1 d . U .
H14 H 0.5477 0.2473 0.6800 0.138 Uiso 1 1 calc R . .
C5 C 0.7590(5) 0.4088(6) 0.8127(6) 0.122(6) Uani 1 1 d D U .
C4 C 0.7990(7) 0.3748(10) 0.7964(9) 0.160(8) Uani 1 1 d . U .
H4 H 0.7997 0.3421 0.7653 0.192 Uiso 1 1 calc R . .
N1 N 0.7318(4) 0.2876(7) 0.7508(7) 0.185(8) Uani 1 1 d D U .
C15 C 0.6034(7) 0.2982(9) 0.7070(8) 0.138(7) Uani 1 1 d . U .
H15 H 0.5884 0.3274 0.7333 0.166 Uiso 1 1 calc R . .
C8 C 0.7231(4) 0.3963(6) 0.7844(4) 0.141(7) Uani 1 1 d D U .
C9 C 0.6711(3) 0.3500(7) 0.7342(4) 0.147(8) Uani 1 1 d D U .
N3 N 0.6588(4) 0.4133(8) 0.7489(7) 0.258(13) Uani 1 1 d D U .
N4 N 0.6916(5) 0.4429(6) 0.7802(7) 0.220(10) Uani 1 1 d D U .
O8 O 0.9831(3) 0.4287(7) 0.8257(4) 0.111(4) Uani 1 1 d . U .
O9 O 0.9554(3) 0.3111(5) 0.9251(5) 0.093(3) Uani 1 1 d . . .

loop_
_atom_site_aniso_label
_atom_site_aniso_U_11
_atom_site_aniso_U_22
_atom_site_aniso_U_33
_atom_site_aniso_U_23
_atom_site_aniso_U_13
_atom_site_aniso_U_12
Zr2 0.0182(7) 0.0516(9) 0.0174(7) 0.000 0.000 0.0002(6)
Zr1 0.0232(6) 0.0800(9) 0.0363(7) -0.0276(5) -0.0030(4) 0.0004(5)
O2 0.028(4) 0.061(5) 0.024(4) -0.004(4) -0.011(3) -0.008(4)
O6 0.093(9) 0.078(9) 0.029(6) 0.000 0.000 0.071(7)
O5 0.049(4) 0.080(5) 0.079(5) -0.017(4) 0.043(4) -0.019(4)
O7 0.023(5) 0.102(7) 0.057(6) 0.000 0.000 -0.006(5)
O3 0.030(4) 0.081(6) 0.048(5) -0.037(4) -0.008(3) -0.017(4)
O1 0.037(4) 0.109(6) 0.079(5) -0.041(5) -0.028(4) 0.007(4)
O4 0.043(4) 0.103(6) 0.088(6) -0.060(5) 0.004(4) -0.017(4)
C1 0.024(6) 0.073(7) 0.052(6) -0.013(6) -0.016(5) 0.010(5)
C16 0.069(4) 0.069(4) 0.069(4) -0.0010(10) -0.0002(10) -0.0008(10)
C13 0.042(6) 0.101(8) 0.077(7) -0.046(7) -0.013(6) -0.007(6)
N2 0.075(7) 0.129(8) 0.144(9) -0.053(7) -0.049(7) -0.007(7)
C2 0.059(7) 0.087(8) 0.084(8) -0.039(7) -0.012(6) 0.004(6)
C12 0.095(9) 0.133(10) 0.122(9) -0.028(8) -0.010(8) -0.014(8)
C7 0.075(8) 0.112(9) 0.110(9) -0.047(7) -0.032(7) 0.009(7)
C3 0.087(8) 0.147(10) 0.132(10) -0.031(8) -0.020(8) -0.005(8)
C10 0.100(9) 0.133(10) 0.137(10) -0.033(8) -0.013(8) -0.004(8)
C11 0.109(9) 0.143(10) 0.138(10) -0.039(8) -0.024(8) -0.025(8)
C6 0.093(9) 0.142(10) 0.133(10) -0.027(8) -0.014(8) -0.005(8)
C14 0.091(8) 0.126(9) 0.127(10) -0.033(8) -0.022(8) -0.005(8)
C5 0.088(8) 0.132(10) 0.145(10) -0.042(8) -0.027(8) -0.006(8)
C4 0.140(11) 0.173(11) 0.168(12) -0.031(9) -0.021(9) -0.006(9)
N1 0.128(12) 0.182(14) 0.244(16) -0.083(13) -0.091(12) -0.009(11)
C15 0.127(10) 0.143(10) 0.145(11) -0.035(9) -0.018(8) -0.002(8)
C8 0.108(10) 0.154(11) 0.161(11) -0.030(9) -0.030(8) -0.002(8)
C9 0.131(10) 0.153(11) 0.157(11) -0.037(9) -0.037(9) -0.014(9)
N3 0.247(15) 0.259(15) 0.268(16) -0.017(10) -0.023(10) 0.002(10)
N4 0.206(13) 0.224(13) 0.231(13) -0.027(9) -0.040(9) -0.006(9)
O8 0.077(6) 0.211(11) 0.044(6) -0.054(6) -0.018(5) 0.038(7)
O9 0.053(5) 0.087(7) 0.139(9) -0.032(6) 0.004(6) -0.015(5)

loop_
_atom_type_symbol
_atom_type_description
_atom_type_scat_dispersion_real
_atom_type_scat_dispersion_imag
_atom_type_scat_source
C C 0.0181 0.0091 'International Tables Vol C Tables 4.2.6.8 and 6.1.1.4'
H H 0.0000 0.0000 'International Tables Vol C Tables 4.2.6.8 and 6.1.1.4'
O O 0.0492 0.0322 'International Tables Vol C Tables 4.2.6.8 and 6.1.1.4'
N N 0.0311 0.0180 'International Tables Vol C Tables 4.2.6.8 and 6.1.1.4'
Zr Zr -0.1862 2.2449 'International Tables Vol C Tables 4.2.6.8 and 6.1.1.4'
I I -0.3257 6.8362 'International Tables Vol C Tables 4.2.6.8 and 6.1.1.4'

loop_
_geom_angle_atom_site_label_1
_geom_angle_atom_site_label_2
_geom_angle_atom_site_label_3
_geom_angle
_geom_angle_site_symmetry_1
_geom_angle_site_symmetry_3
Zr1 Zr2 Zr1 60.69(4) 5_767 2_765
Zr1 Zr2 Zr1 60.34(4) . 2_765
Zr1 Zr2 Zr1 60.34(4) 6_557 5_767
Zr1 Zr2 Zr1 90.97(3) 6_557 2_765
Zr1 Zr2 Zr1 90.97(3) . 5_767
Zr1 Zr2 Zr1 60.86(4) . 6_557
O2 Zr2 Zr1 75.59(19) . .
O2 Zr2 Zr1 111.05(17) . 2_765
O2 Zr2 Zr1 111.05(17) 6_557 5_767
O2 Zr2 Zr1 111.48(19) 6_557 .
O2 Zr2 Zr1 166.56(19) . 5_767
O2 Zr2 Zr1 111.47(19) . 6_557
O2 Zr2 Zr1 75.59(19) 6_557 6_557
O2 Zr2 Zr1 166.56(19) 6_557 2_765
O2 Zr2 O2 74.8(3) . 6_557
O6 Zr2 Zr1 35.95(18) . 6_557
O6 Zr2 Zr1 91.2(3) . 2_765
O6 Zr2 Zr1 35.95(18) . .
O6 Zr2 Zr1 91.2(3) . 5_767
O6 Zr2 O2 78.0(3) . 6_557
O6 Zr2 O2 77.9(3) . .
O5 Zr2 Zr1 35.5(2) 6_557 5_767
O5 Zr2 Zr1 90.9(3) 6_557 .
O5 Zr2 Zr1 90.9(3) . 6_557
O5 Zr2 Zr1 90.9(2) 6_557 2_765
O5 Zr2 Zr1 35.3(2) . .
O5 Zr2 Zr1 35.5(2) . 2_765
O5 Zr2 Zr1 90.9(2) . 5_767
O5 Zr2 Zr1 35.3(2) 6_557 6_557
O5 Zr2 O2 142.4(3) . 6_557
O5 Zr2 O2 142.4(3) 6_557 .
O5 Zr2 O2 78.2(3) . .
O5 Zr2 O2 78.2(3) 6_557 6_557
O5 Zr2 O6 71.2(3) 6_557 .
O5 Zr2 O6 71.2(3) . .
O5 Zr2 O5 110.4(5) 6_557 .
O5 Zr2 O7 70.7(3) 6_557 5_767
O5 Zr2 O7 70.7(3) . 5_767
O5 Zr2 O3 143.0(3) 6_557 3_656
O5 Zr2 O3 77.6(3) 6_557 8_766
O5 Zr2 O3 77.6(3) . 3_656
O5 Zr2 O3 143.0(3) . 8_766
O7 Zr2 Zr1 35.27(15) 5_767 5_767
O7 Zr2 Zr1 90.1(3) 5_767 6_557
O7 Zr2 Zr1 90.1(3) 5_767 .
O7 Zr2 Zr1 35.27(15) 5_767 2_765
O7 Zr2 O2 142.33(17) 5_767 6_557
O7 Zr2 O2 142.33(17) 5_767 .
O7 Zr2 O6 110.3(5) 5_767 .
O3 Zr2 Zr1 111.6(2) 3_656 5_767
O3 Zr2 Zr1 166.17(18) 3_656 6_557
O3 Zr2 Zr1 111.6(2) 8_766 2_765
O3 Zr2 Zr1 110.2(2) 3_656 .
O3 Zr2 Zr1 166.17(18) 8_766 .
O3 Zr2 Zr1 75.21(18) 8_766 5_767
O3 Zr2 Zr1 110.2(2) 8_766 6_557
O3 Zr2 Zr1 75.21(18) 3_656 2_765
O3 Zr2 O2 73.9(3) 3_656 .
O3 Zr2 O2 118.2(3) 8_766 .
O3 Zr2 O2 73.9(3) 8_766 6_557
O3 Zr2 O2 118.2(3) 3_656 6_557
O3 Zr2 O6 141.5(2) 3_656 .
O3 Zr2 O6 141.5(2) 8_766 .
O3 Zr2 O7 78.9(3) 3_656 5_767
O3 Zr2 O7 78.9(3) 8_766 5_767
O3 Zr2 O3 76.2(4) 8_766 3_656
Zr2 Zr1 Zr2 89.03(3) . 5_767
Zr2 Zr1 Zr1 59.656(18) 5_767 6_557
Zr2 Zr1 Zr1 59.96(3) . 2_765
Zr2 Zr1 Zr1 59.57(2) . 6_557
Zr2 Zr1 Zr1 59.71(3) 5_767 2_765
Zr1 Zr1 Zr1 90.0 2_765 6_557
O6 Zr1 Zr2 89.7(3) . 5_767
O6 Zr1 Zr2 37.1(3) . .
O6 Zr1 Zr1 91.9(4) . 2_765
O6 Zr1 Zr1 34.4(2) . 6_557
O6 Zr1 O5 110.4(4) . 2_765
O6 Zr1 O1 75.5(4) . .
O6 Zr1 O4 139.4(3) . 4_556
O6 Zr1 O8 145.6(3) . .
O6 Zr1 O9 86.6(4) . .
O5 Zr1 Zr2 35.7(2) . .
O5 Zr1 Zr2 89.3(3) 2_765 .
O5 Zr1 Zr2 89.3(2) . 5_767
O5 Zr1 Zr2 35.7(2) 2_765 5_767
O5 Zr1 Zr1 34.9(2) . 2_765
O5 Zr1 Zr1 90.1(2) 2_765 6_557
O5 Zr1 Zr1 90.1(2) . 6_557
O5 Zr1 Zr1 34.7(2) 2_765 2_765
O5 Zr1 O6 72.8(4) . .
O5 Zr1 O5 69.6(4) . 2_765
O5 Zr1 O1 74.9(3) . .
O5 Zr1 O1 139.6(3) 2_765 .
O5 Zr1 O4 76.0(3) 2_765 4_556
O5 Zr1 O4 140.6(3) . 4_556
O5 Zr1 O8 84.3(4) 2_765 .
O5 Zr1 O8 84.5(4) . .
O5 Zr1 O9 144.7(3) 2_765 .
O5 Zr1 O9 145.6(3) . .
O7 Zr1 Zr2 36.7(3) . 5_767
O7 Zr1 Zr2 88.6(3) . .
O7 Zr1 Zr1 90.8(3) . 2_765
O7 Zr1 Zr1 33.7(2) . 6_557
O7 Zr1 O6 68.0(3) . .
O7 Zr1 O5 109.3(4) . .
O7 Zr1 O5 72.4(4) . 2_765
O7 Zr1 O1 139.4(3) . .
O7 Zr1 O4 76.8(3) . 4_556
O7 Zr1 O8 145.7(3) . .
O7 Zr1 O9 87.1(4) . .
O1 Zr1 Zr2 71.8(2) . .
O1 Zr1 Zr2 160.8(2) . 5_767
O1 Zr1 Zr1 108.7(2) . 6_557
O1 Zr1 Zr1 107.9(2) . 2_765
O4 Zr1 Zr2 161.8(2) 4_556 .
O4 Zr1 Zr2 72.7(2) 4_556 5_767
O4 Zr1 Zr1 108.9(2) 4_556 6_557
O4 Zr1 Zr1 108.7(2) 4_556 2_765
O4 Zr1 O1 126.5(3) 4_556 .
O8 Zr1 Zr2 116.1(3) . 5_767
O8 Zr1 Zr2 116.5(3) . .
O8 Zr1 Zr1 83.2(3) . 2_765
O8 Zr1 Zr1 173.2(3) . 6_557
O8 Zr1 O1 73.8(3) . .
O8 Zr1 O4 73.3(4) . 4_556
O8 Zr1 O9 99.0(5) . .
O9 Zr1 Zr2 119.2(2) . .
O9 Zr1 Zr2 118.6(3) . 5_767
O9 Zr1 Zr1 177.7(3) . 2_765
O9 Zr1 Zr1 87.8(3) . 6_557
O9 Zr1 O1 73.3(3) . .
O9 Zr1 O4 71.5(3) . 4_556
C1 O2 Zr2 132.9(6) . .
Zr1 O6 Zr2 106.9(4) . .
Zr1 O6 Zr2 106.9(4) 6_557 .
Zr1 O6 Zr1 111.2(5) . 6_557
Zr1 O5 Zr2 108.9(4) 2_765 .
Zr1 O5 Zr2 109.0(4) . .
Zr1 O5 Zr1 110.4(4) . 2_765
Zr1 O7 Zr2 108.0(4) 6_557 5_767
Zr1 O7 Zr2 108.0(4) . 5_767
Zr1 O7 Zr1 112.6(4) . 6_557
C16 O3 Zr2 134.1(7) . 3_646
C1 O1 Zr1 134.0(7) . .
C16 O4 Zr1 134.6(8) . 4_456
O2 C1 O1 125.6(9) . .
O2 C1 C2 117.9(10) . .
O1 C1 C2 116.5(11) . .
O3 C16 O4 123.1(12) . .
O3 C16 C13 117.7(12) . .
O4 C16 C13 119.2(12) . .
C12 C13 C16 122.8(14) . .
C14 C13 C16 120.6(13) . .
C14 C13 C12 116.5(14) . .
N1 N2 C8 125.9(10) . .
N1 N2 C9 125.3(10) . .
C8 N2 C9 108.8(6) . .
C7 C2 C1 121.1(12) . .
C3 C2 C1 121.9(14) . .
C3 C2 C7 117.0(14) . .
C13 C12 H12 117.3 . .
C13 C12 C11 125.5(19) . .
C11 C12 H12 117.3 . .
C2 C7 H7 118.4 . .
C2 C7 C6 123.3(15) . .
C6 C7 H7 118.4 . .
C2 C3 H3 117.7 . .
C2 C3 C4 124.6(18) . .
C4 C3 H3 117.7 . .
C15 C10 C11 105.5(15) . .
C9 C10 C11 126.5(13) . .
C9 C10 C15 128.0(14) . .
C12 C11 C10 125.6(18) . .
C12 C11 H11 117.2 . .
C10 C11 H11 117.2 . .
C7 C6 H6 119.2 . .
C7 C6 C5 121.7(16) . .
C5 C6 H6 119.2 . .
C13 C14 H14 120.5 . .
C13 C14 C15 119.0(17) . .
C15 C14 H14 120.5 . .
C6 C5 C4 115.2(15) . .
C8 C5 C6 123.1(14) . .
C8 C5 C4 121.7(15) . .
C3 C4 H4 120.9 . .
C5 C4 C3 118.1(19) . .
C5 C4 H4 120.9 . .
C10 C15 C14 127.8(19) . .
C10 C15 H15 116.1 . .
C14 C15 H15 116.1 . .
N2 C8 N4 108.5(6) . .
C5 C8 N2 129.4(10) . .
C5 C8 N4 122.1(10) . .
C10 C9 N2 127.6(9) . .
C10 C9 N3 124.5(9) . .
N3 C9 N2 107.9(6) . .
C9 N3 N4 107.7(6) . .
C8 N4 N3 107.1(6) . .

loop_
_geom_bond_atom_site_label_1
_geom_bond_atom_site_label_2
_geom_bond_distance
_geom_bond_site_symmetry_2
Zr2 Zr1 3.4898(14) 6_557
Zr2 Zr1 3.4987(13) 2_765
Zr2 Zr1 3.4987(13) 5_767
Zr2 Zr1 3.4897(14) .
Zr2 O2 2.202(6) 6_557
Zr2 O2 2.202(6) .
Zr2 O6 2.201(11) .
Zr2 O5 2.155(7) 6_557
Zr2 O5 2.156(7) .
Zr2 O7 2.201(10) 5_767
Zr2 O3 2.196(7) 3_656
Zr2 O3 2.196(7) 8_766
Zr1 Zr2 3.4987(13) 5_767
Zr1 Zr1 3.512(2) 2_765
Zr1 Zr1 3.5350(19) 6_557
Zr1 O6 2.142(6) .
Zr1 O5 2.131(9) .
Zr1 O5 2.145(7) 2_765
Zr1 O7 2.124(6) .
Zr1 O1 2.269(7) .
Zr1 O4 2.260(7) 4_556
Zr1 O8 2.162(10) .
Zr1 O9 2.222(9) .
O2 C1 1.223(13) .
O6 Zr1 2.142(6) 6_557
O5 Zr1 2.145(7) 2_765
O7 Zr2 2.201(10) 5_767
O7 Zr1 2.124(6) 6_557
O3 Zr2 2.196(7) 3_646
O3 C16 1.285(15) .
O1 C1 1.287(13) .
O4 Zr1 2.260(7) 4_456
O4 C16 1.294(15) .
C1 C2 1.425(16) .
C16 C13 1.446(18) .
C13 C12 1.334(19) .
C13 C14 1.33(2) .
N2 N1 1.237(8) .
N2 C8 1.332(8) .
N2 C9 1.349(8) .
C2 C7 1.396(19) .
C2 C3 1.36(2) .
C12 H12 0.9500 .
C12 C11 1.34(2) .
C7 H7 0.9500 .
C7 C6 1.41(2) .
C3 H3 0.9500 .
C3 C4 1.48(2) .
C10 C11 1.46(2) .
C10 C15 1.41(2) .
C10 C9 1.297(14) .
C11 H11 0.9500 .
C6 H6 0.9500 .
C6 C5 1.46(2) .
C14 H14 0.9500 .
C14 C15 1.46(2) .
C5 C4 1.47(3) .
C5 C8 1.317(14) .
C4 H4 0.9500 .
C15 H15 0.9500 .
C8 N4 1.351(8) .
C9 N3 1.346(8) .
N3 N4 1.375(9) .

loop_
_platon_squeeze_void_nr
_platon_squeeze_void_average_x
_platon_squeeze_void_average_y
_platon_squeeze_void_average_z
_platon_squeeze_void_volume
_platon_squeeze_void_count_electrons
_platon_squeeze_void_content
1 -0.003 -0.014 -0.010 10885 2318 ' '
